data_4341536
loop_
_publ_author_name
'Zhang, Guodong'
'Li, Peizhou'
'Ding, Junfeng'
'Liu, Yi'
'Xiong, Wei-Wei'
'Nie, Lina'
'Wu, Tom'
'Zhao, Yanli'
'Tok, Alfred Iing Yoong'
'Zhang, Qichun'

_publ_section_title
;
 Surfactant-thermal syntheses, structures, and magnetic properties of
 mn-ge-sulfides/selenides.
;
_journal_issue 19
_journal_name_full 'Inorganic chemistry'
_journal_page_first 10248
_journal_page_last 10256
_journal_paper_doi 10.1021/ic501282d
_journal_volume 53
_journal_year 2014
_chemical_formula_moiety 'Ge2 H12 Mn3 N4 S7'
_chemical_formula_sum 'Ge2 H12 Mn3 N4 S7'
_chemical_formula_weight 602.56
_chemical_name_systematic
; 
 ? 
;
_space_group_IT_number 60
_symmetry_cell_setting orthorhombic
_symmetry_space_group_name_Hall '-P 2n 2ab'
_symmetry_space_group_name_H-M 'P b c n'
_atom_sites_solution_hydrogens geom
_atom_sites_solution_primary direct
_atom_sites_solution_secondary difmap
_audit_creation_method SHELXL-97
_cell_angle_alpha 90.00
_cell_angle_beta 90.00
_cell_angle_gamma 90.00
_cell_formula_units_Z 4
_cell_length_a 9.1068(18)
_cell_length_b 13.923(3)
_cell_length_c 12.750(3)
_cell_measurement_temperature 293(2)
_cell_volume 1616.6(6)
_computing_structure_refinement 'SHELXL-97 (Sheldrick, 1997)'
_computing_structure_solution 'SHELXS-97 (Sheldrick, 1990)'
_diffrn_ambient_temperature 293(2)
_diffrn_measured_fraction_theta_full 0.997
_diffrn_measured_fraction_theta_max 0.997
_diffrn_measurement_device_type 'Bruker APEX'
_diffrn_measurement_method '\w scan'
_diffrn_radiation_monochromator graphite
_diffrn_radiation_source 'fine-focus sealed tube'
_diffrn_radiation_type MoK\a
_diffrn_radiation_wavelength 0.71073
_diffrn_reflns_av_R_equivalents 0.0476
_diffrn_reflns_av_sigmaI/netI 0.0287
_diffrn_reflns_limit_h_max 11
_diffrn_reflns_limit_h_min -11
_diffrn_reflns_limit_k_max 18
_diffrn_reflns_limit_k_min -18
_diffrn_reflns_limit_l_max 16
_diffrn_reflns_limit_l_min -14
_diffrn_reflns_number 14564
_diffrn_reflns_theta_full 27.48
_diffrn_reflns_theta_max 27.48
_diffrn_reflns_theta_min 3.11
_diffrn_standards_decay_% none
_exptl_absorpt_coefficient_mu 6.837
_exptl_absorpt_correction_T_max 0.5480
_exptl_absorpt_correction_T_min 0.3644
_exptl_absorpt_correction_type semi-empirical
_exptl_crystal_colour green
_exptl_crystal_density_diffrn 2.476
_exptl_crystal_density_meas ?
_exptl_crystal_density_method 'not measured'
_exptl_crystal_description block
_exptl_crystal_F_000 1164
_exptl_crystal_size_max 0.19
_exptl_crystal_size_mid 0.10
_exptl_crystal_size_min 0.10
_refine_diff_density_max 0.579
_refine_diff_density_min -0.412
_refine_diff_density_rms 0.101
_refine_ls_extinction_method none
_refine_ls_goodness_of_fit_ref 1.120
_refine_ls_hydrogen_treatment mixed
_refine_ls_matrix_type full
_refine_ls_number_parameters 98
_refine_ls_number_reflns 1854
_refine_ls_number_restraints 0
_refine_ls_restrained_S_all 1.120
_refine_ls_R_factor_all 0.0282
_refine_ls_R_factor_gt 0.0247
_refine_ls_shift/su_max 0.000
_refine_ls_shift/su_mean 0.000
_refine_ls_structure_factor_coef Fsqd
_refine_ls_weighting_details 'calc w=1/[\s^2^(Fo^2^)+(0.0156P)^2^+1.8533P] where P=(Fo^2^+2Fc^2^)/3'
_refine_ls_weighting_scheme calc
_refine_ls_wR_factor_gt 0.0513
_refine_ls_wR_factor_ref 0.0524
_reflns_number_gt 1673
_reflns_number_total 1854
_reflns_threshold_expression >2sigma(I)
_cod_data_source_file ic501282d_si_003.cif
_cod_data_source_block x1
_cod_depositor_comments
;
The following automatic conversions were performed:

'_symmetry_cell_setting' value 'Orthorhombic' changed to
'orthorhombic' according to
/usr/data/users/saulius/crontab/automatic-downloads/current/ACS/lib/dictionaries/cif_core.dic
dictionary named 'cif_core.dic' version 2.4.2 from 2011-04-26.

Automatic conversion script
Id: cif_fix_values 2827 2014-09-09 07:05:25Z andrius 

The following automatic conversions were performed:

'_exptl_crystal_density_meas' value 'not measured' was changed to '?'
- the value is perceived as not measured.

Automatic conversion script
Id: cif_fix_values 3008 2015-01-20 13:52:24Z robertas 
;
_cod_original_sg_symbol_H-M Pbcn
_cod_database_code 4341536

loop_
_symmetry_equiv_pos_as_xyz
'x, y, z'
'-x+1/2, -y+1/2, z+1/2'
'-x, y, -z+1/2'
'x+1/2, -y+1/2, -z'
'-x, -y, -z'
'x-1/2, y-1/2, -z-1/2'
'x, -y, z-1/2'
'-x-1/2, y-1/2, z'

loop_
_atom_site_label
_atom_site_type_symbol
_atom_site_fract_x
_atom_site_fract_y
_atom_site_fract_z
_atom_site_U_iso_or_equiv
_atom_site_adp_type
_atom_site_occupancy
_atom_site_symmetry_multiplicity
_atom_site_calc_flag
_atom_site_refinement_flags
H1 H 0.224(6) 0.494(4) 0.329(4) 0.061(15) Uiso 1 1 d .
H2 H 0.000(6) 0.096(3) 0.032(4) 0.062(15) Uiso 1 1 d .
H3 H 0.135(5) 0.076(4) 0.048(4) 0.062(15) Uiso 1 1 d .
H4 H 0.052(8) 0.128(5) 0.117(6) 0.13(3) Uiso 1 1 d .
H5 H 0.356(8) 0.054(6) 0.298(6) 0.14(4) Uiso 1 1 d .
H6 H 0.367(9) 0.024(6) 0.387(6) 0.15(3) Uiso 1 1 d .
N1 N 0.0744(4) 0.1186(2) 0.0549(3) 0.0395(7) Uani 1 1 d .
N2 N 0.3607(3) 0.0088(3) 0.3236(3) 0.0366(7) Uani 1 1 d .
Mn1 Mn 0.33736(5) 0.25457(3) 0.47763(3) 0.02214(11) Uani 1 1 d .
Mn2 Mn 0.0000 0.39677(4) 0.2500 0.02173(14) Uani 1 2 d S
Ge Ge 0.32999(3) 0.30911(2) 0.18995(2) 0.01503(8) Uani 1 1 d .
S1 S 0.18530(7) 0.26087(5) 0.31796(5) 0.02063(15) Uani 1 1 d .
S2 S 0.18683(7) 0.39508(5) 0.08621(5) 0.01775(14) Uani 1 1 d .
S3 S 0.41926(7) 0.19356(5) 0.09472(5) 0.02100(15) Uani 1 1 d .
S4 S 0.0000 0.91244(7) 0.2500 0.0215(2) Uani 1 2 d S

loop_
_atom_site_aniso_label
_atom_site_aniso_U_11
_atom_site_aniso_U_22
_atom_site_aniso_U_33
_atom_site_aniso_U_23
_atom_site_aniso_U_13
_atom_site_aniso_U_12
N1 0.0313(16) 0.0318(17) 0.055(2) 0.0113(15) 0.0026(15) -0.0022(14)
N2 0.0288(16) 0.0347(18) 0.0462(19) -0.0186(15) 0.0010(13) -0.0018(13)
Mn1 0.0255(2) 0.0239(2) 0.0171(2) 0.00319(16) -0.00200(16) -0.00370(17)
Mn2 0.0170(3) 0.0221(3) 0.0261(3) 0.000 0.0014(2) 0.000
Ge 0.01298(14) 0.01972(15) 0.01239(14) -0.00018(10) -0.00080(10) 0.00052(10)
S1 0.0156(3) 0.0293(4) 0.0169(3) 0.0060(3) 0.0012(2) 0.0006(3)
S2 0.0190(3) 0.0192(3) 0.0150(3) 0.0004(2) -0.0028(2) 0.0025(2)
S3 0.0188(3) 0.0222(3) 0.0220(3) -0.0049(3) 0.0004(3) 0.0033(2)
S4 0.0167(4) 0.0190(5) 0.0286(5) 0.000 0.0058(4) 0.000

loop_
_atom_type_symbol
_atom_type_description
_atom_type_scat_dispersion_real
_atom_type_scat_dispersion_imag
_atom_type_scat_source
N N 0.0061 0.0033 'International Tables Vol C Tables 4.2.6.8 and 6.1.1.4'
H H 0.0000 0.0000 'International Tables Vol C Tables 4.2.6.8 and 6.1.1.4'
S S 0.1246 0.1234 'International Tables Vol C Tables 4.2.6.8 and 6.1.1.4'
Mn Mn 0.3368 0.7283 'International Tables Vol C Tables 4.2.6.8 and 6.1.1.4'
Ge Ge 0.1547 1.8001 'International Tables Vol C Tables 4.2.6.8 and 6.1.1.4'

loop_
_geom_angle_atom_site_label_1
_geom_angle_atom_site_label_2
_geom_angle_atom_site_label_3
_geom_angle
_geom_angle_site_symmetry_1
_geom_angle_site_symmetry_3
N1 Mn1 S1 123.54(11) 2 .
N1 Mn1 S2 117.16(12) 2 2
S1 Mn1 S2 115.84(3) . 2
N1 Mn1 S3 96.49(10) 2 3_655
S1 Mn1 S3 101.64(3) . 3_655
S2 Mn1 S3 89.96(3) 2 3_655
N1 Mn1 S3 82.01(10) 2 2
S1 Mn1 S3 87.88(3) . 2
S2 Mn1 S3 81.40(2) 2 2
S3 Mn1 S3 169.29(2) 3_655 2
N2 Mn2 N2 90.7(2) 8_665 6_566
N2 Mn2 S1 173.38(10) 8_665 3
N2 Mn2 S1 89.96(10) 6_566 3
N2 Mn2 S1 89.96(10) 8_665 .
N2 Mn2 S1 173.38(10) 6_566 .
S1 Mn2 S1 90.15(4) 3 .
N2 Mn2 S2 88.46(10) 8_665 .
N2 Mn2 S2 92.25(10) 6_566 .
S1 Mn2 S2 98.10(2) 3 .
S1 Mn2 S2 81.18(2) . .
N2 Mn2 S2 92.25(10) 8_665 3
N2 Mn2 S2 88.46(10) 6_566 3
S1 Mn2 S2 81.18(2) 3 3
S1 Mn2 S2 98.10(2) . 3
S2 Mn2 S2 179.00(4) . 3
S3 Ge S1 114.33(3) . .
S3 Ge S2 106.69(3) . .
S1 Ge S2 104.82(3) . .
S3 Ge S4 113.98(3) . 6_656
S1 Ge S4 110.78(2) . 6_656
S2 Ge S4 105.28(3) . 6_656
Ge S1 Mn1 106.67(3) . .
Ge S1 Mn2 85.52(3) . .
Mn1 S1 Mn2 130.27(3) . .
Ge S2 Mn1 86.12(3) . 2_554
Ge S2 Mn2 85.03(3) . .
Mn1 S2 Mn2 112.29(3) 2_554 .
Ge S3 Mn1 106.32(3) . 3_655
Ge S3 Mn1 78.43(2) . 2_554
Mn1 S3 Mn1 115.92(3) 3_655 2_554
Ge S4 Ge 100.41(4) 8_665 6_566

loop_
_geom_bond_atom_site_label_1
_geom_bond_atom_site_label_2
_geom_bond_distance
_geom_bond_site_symmetry_2
N1 Mn1 2.176(3) 2_554
N2 Mn2 2.219(3) 6_656
Mn1 N1 2.176(3) 2
Mn1 S1 2.4637(9) .
Mn1 S2 2.5111(9) 2
Mn1 S3 2.5465(9) 3_655
Mn1 S3 2.8656(9) 2
Mn2 N2 2.219(3) 8_665
Mn2 N2 2.219(3) 6_566
Mn2 S1 2.6793(9) 3
Mn2 S1 2.6793(9) .
Mn2 S2 2.6938(8) .
Mn2 S2 2.6938(8) 3
Ge S3 2.1734(8) .
Ge S1 2.2025(8) .
Ge S2 2.2096(7) .
Ge S4 2.2478(7) 6_656
S2 Mn1 2.5111(9) 2_554
S3 Mn1 2.5465(9) 3_655
S3 Mn1 2.8656(9) 2_554
S4 Ge 2.2478(7) 8_665
S4 Ge 2.2479(7) 6_566
